data_4034741
loop_
_publ_author_name
'Li, Chaoran'
'Yuan, Jingwen'
'Zhang, Qian'
'Bhujanga Rao, Chitturi'
'Zhang, Rui'
'Zhao, Yanning'
'Deng, Bicheng'
'Dong, Dewen'

_publ_section_title
;
 Oxidative Cyclization of \b-Aminoacrylamides Mediated by PhIO:
 Chemoselective Synthesis of Isoxazoles and 2 H-Azirines.
;
_journal_issue 24
_journal_name_full 'The Journal of organic chemistry'
_journal_page_first 14999
_journal_page_last 15008
_journal_paper_doi 10.1021/acs.joc.8b02132
_journal_volume 83
_journal_year 2018
_chemical_absolute_configuration ad
_chemical_formula_moiety 'C11 H10 N2 O2'
_chemical_formula_sum 'C11 H10 N2 O2'
_chemical_formula_weight 202.21
_space_group_crystal_system orthorhombic
_space_group_IT_number 19
_space_group_name_Hall 'P 2ac 2ab'
_space_group_name_H-M_alt 'P 21 21 21'
_atom_sites_solution_hydrogens geom
_atom_sites_solution_primary direct
_atom_sites_solution_secondary difmap
_audit_creation_date 2018-08-30
_audit_creation_method
;
Olex2 1.2
(compiled 2017.08.10 svn.r3458 for OlexSys, GUI svn.r5381)
;
_cell_angle_alpha 90.00
_cell_angle_beta 90.00
_cell_angle_gamma 90.00
_cell_formula_units_Z 4
_cell_length_a 6.5102(6)
_cell_length_b 10.6554(10)
_cell_length_c 14.2094(13)
_cell_measurement_reflns_used 1455
_cell_measurement_temperature 273(2)
_cell_measurement_theta_max 22.620
_cell_measurement_theta_min 2.867
_cell_volume 985.69(16)
_computing_cell_refinement 'SAINT v6.45A (Bruker, 2003)'
_computing_data_reduction 'SAINT v6.45A (Bruker, 2003)'
_computing_molecular_graphics 'Olex2 (Dolomanov et al., 2009)'
_computing_publication_material 'Olex2 (Dolomanov et al., 2009)'
_computing_structure_refinement 'XL (Sheldrick, 2008)'
_computing_structure_solution 'SIR2004 (Burla et al., 2007)'
_diffrn_ambient_temperature 273.15
_diffrn_measured_fraction_theta_full 0.992
_diffrn_measured_fraction_theta_max 0.992
_diffrn_measurement_device_type 'CCD area detector'
_diffrn_measurement_method 'phi and omega scans'
_diffrn_radiation_monochromator graphite
_diffrn_radiation_type MoK\a
_diffrn_radiation_wavelength 0.71073
_diffrn_reflns_av_R_equivalents 0.0361
_diffrn_reflns_av_unetI/netI 0.0421
_diffrn_reflns_limit_h_max 5
_diffrn_reflns_limit_h_min -8
_diffrn_reflns_limit_k_max 12
_diffrn_reflns_limit_k_min -13
_diffrn_reflns_limit_l_max 17
_diffrn_reflns_limit_l_min -15
_diffrn_reflns_number 5643
_diffrn_reflns_theta_full 26.38
_diffrn_reflns_theta_max 26.38
_diffrn_reflns_theta_min 2.39
_diffrn_source 'fine-focus sealed tube'
_exptl_absorpt_coefficient_mu 0.096
_exptl_absorpt_correction_T_max 0.9745
_exptl_absorpt_correction_T_min 0.9671
_exptl_absorpt_correction_type multi-scan
_exptl_crystal_colour colourless
_exptl_crystal_colour_primary colourless
_exptl_crystal_density_diffrn 1.363
_exptl_crystal_density_method 'not measured'
_exptl_crystal_description block
_exptl_crystal_F_000 424
_exptl_crystal_size_max 0.35
_exptl_crystal_size_mid 0.3
_exptl_crystal_size_min 0.27
_refine_diff_density_max 0.225
_refine_diff_density_min -0.194
_refine_diff_density_rms 0.045
_refine_ls_abs_structure_details 'Flack H D (1983), Acta Cryst. A39, 876-881'
_refine_ls_abs_structure_Flack -2.3(17)
_refine_ls_extinction_method none
_refine_ls_goodness_of_fit_ref 1.029
_refine_ls_hydrogen_treatment constr
_refine_ls_matrix_type full
_refine_ls_number_parameters 137
_refine_ls_number_reflns 1993
_refine_ls_number_restraints 0
_refine_ls_restrained_S_all 1.029
_refine_ls_R_factor_all 0.0554
_refine_ls_R_factor_gt 0.0447
_refine_ls_shift/su_max 0.000
_refine_ls_shift/su_mean 0.000
_refine_ls_structure_factor_coef Fsqd
_refine_ls_weighting_details 'calc w=1/[\s^2^(Fo^2^)+(0.0625P)^2^+0.0000P] where P=(Fo^2^+2Fc^2^)/3'
_refine_ls_weighting_scheme calc
_refine_ls_wR_factor_gt 0.1029
_refine_ls_wR_factor_ref 0.1099
_reflns_number_gt 1708
_reflns_number_total 1993
_reflns_threshold_expression >2sigma(I)
_cod_data_source_file jo8b02132_si_002.cif
_cod_data_source_block l
_cod_database_code 4034741
_olex2_refinement_description
;
1. Fixed Uiso
 At 1.2 times of:
  All C(H) groups, All N(H) groups
 At 1.5 times of:
  All C(H,H,H) groups
2.a Aromatic/amide H refined with riding coordinates:
 N1(H1), C4(H4), C11(H11), C8(H8), C10(H10), C9(H9), C7(H7)
2.b Idealised Me refined as rotating group:
 C1(H1A,H1B,H1C)
;
_olex2_submission_special_instructions 'No special instructions were received'

loop_
_space_group_symop_id
_space_group_symop_operation_xyz
1 'x, y, z'
2 '-x+1/2, -y, z+1/2'
3 'x+1/2, -y+1/2, -z'
4 '-x, y+1/2, -z+1/2'

loop_
_atom_site_label
_atom_site_type_symbol
_atom_site_fract_x
_atom_site_fract_y
_atom_site_fract_z
_atom_site_U_iso_or_equiv
_atom_site_adp_type
_atom_site_occupancy
_atom_site_calc_flag
_atom_site_refinement_flags_posn
O1 O -0.8985(2) -0.85050(15) -0.86043(10) 0.0322(4) Uani 1 d .
N1 N -0.5448(3) -0.83912(18) -0.86705(12) 0.0302(4) Uani 1 d .
H1 H -0.4359 -0.8513 -0.9001 0.036 Uiso 1 calc R
O2 O -0.4277(2) -0.92168(15) -1.05144(10) 0.0374(4) Uani 1 d .
N2 N -1.0681(3) -0.88461(18) -0.92179(13) 0.0356(5) Uani 1 d .
C3 C -0.7650(3) -0.90537(19) -0.99953(14) 0.0273(5) Uani 1 d .
C6 C -0.5153(3) -0.79422(19) -0.77388(14) 0.0275(5) Uani 1 d .
C4 C -0.9803(3) -0.9152(2) -1.00089(15) 0.0299(5) Uani 1 d .
H4 H -1.0536 -0.9412 -1.0536 0.036 Uiso 1 calc R
C5 C -0.7241(3) -0.86429(19) -0.90862(14) 0.0278(5) Uani 1 d .
C11 C -0.3456(3) -0.8384(2) -0.72434(15) 0.0326(5) Uani 1 d .
H11 H -0.2569 -0.8962 -0.7518 0.039 Uiso 1 calc R
C8 C -0.6084(4) -0.6672(2) -0.64193(17) 0.0429(6) Uani 1 d .
H8 H -0.6984 -0.6108 -0.6138 0.052 Uiso 1 calc R
C2 C -0.6109(3) -0.93068(19) -1.07037(15) 0.0275(5) Uani 1 d .
C10 C -0.3101(4) -0.7955(3) -0.63364(17) 0.0431(6) Uani 1 d .
H10 H -0.1970 -0.8248 -0.6002 0.052 Uiso 1 calc R
C1 C -0.6790(3) -0.9700(2) -1.16657(17) 0.0395(6) Uani 1 d .
H1A H -0.7441 -0.9005 -1.1975 0.059 Uiso 1 calc GR
H1B H -0.7747 -1.0382 -1.1613 0.059 Uiso 1 calc GR
H1C H -0.5620 -0.9965 -1.2025 0.059 Uiso 1 calc GR
C9 C -0.4410(4) -0.7098(2) -0.59259(17) 0.0453(6) Uani 1 d .
H9 H -0.4162 -0.6811 -0.5318 0.054 Uiso 1 calc R
C7 C -0.6447(3) -0.7072(2) -0.73299(17) 0.0369(5) Uani 1 d .
H7 H -0.7559 -0.6755 -0.7666 0.044 Uiso 1 calc R

loop_
_atom_site_aniso_label
_atom_site_aniso_U_11
_atom_site_aniso_U_22
_atom_site_aniso_U_33
_atom_site_aniso_U_23
_atom_site_aniso_U_13
_atom_site_aniso_U_12
O1 0.0196(8) 0.0472(9) 0.0300(7) 0.0014(7) 0.0014(6) -0.0020(7)
N1 0.0187(9) 0.0429(10) 0.0289(9) -0.0021(8) -0.0013(7) -0.0002(8)
O2 0.0169(8) 0.0540(10) 0.0414(8) -0.0078(8) -0.0012(7) -0.0001(7)
N2 0.0196(9) 0.0503(11) 0.0370(10) 0.0022(9) -0.0022(8) -0.0057(8)
C3 0.0230(12) 0.0281(10) 0.0308(10) 0.0026(9) -0.0017(9) -0.0009(9)
C6 0.0235(11) 0.0302(10) 0.0288(10) 0.0004(8) 0.0010(9) -0.0031(9)
C4 0.0230(12) 0.0355(11) 0.0312(11) 0.0016(10) -0.0017(9) -0.0028(9)
C5 0.0204(11) 0.0298(11) 0.0331(11) 0.0051(9) 0.0009(9) -0.0001(8)
C11 0.0287(12) 0.0374(12) 0.0317(11) -0.0066(9) -0.0006(9) 0.0012(9)
C8 0.0418(15) 0.0407(13) 0.0463(14) -0.0134(11) 0.0078(12) 0.0029(12)
C2 0.0222(10) 0.0283(10) 0.0320(11) 0.0001(8) -0.0020(9) 0.0010(9)
C10 0.0385(14) 0.0551(16) 0.0357(13) -0.0039(11) -0.0081(11) 0.0030(12)
C1 0.0251(12) 0.0540(15) 0.0394(13) -0.0110(11) -0.0015(10) -0.0003(11)
C9 0.0484(16) 0.0535(15) 0.0339(12) -0.0120(12) -0.0016(12) -0.0035(13)
C7 0.0311(13) 0.0332(11) 0.0463(13) -0.0011(11) -0.0020(11) 0.0046(10)

loop_
_atom_type_symbol
_atom_type_description
_atom_type_scat_dispersion_real
_atom_type_scat_dispersion_imag
_atom_type_scat_source
C C 0.0033 0.0016 'International Tables Vol C Tables 4.2.6.8 and 6.1.1.4'
H H 0.0000 0.0000 'International Tables Vol C Tables 4.2.6.8 and 6.1.1.4'
N N 0.0061 0.0033 'International Tables Vol C Tables 4.2.6.8 and 6.1.1.4'
O O 0.0106 0.0060 'International Tables Vol C Tables 4.2.6.8 and 6.1.1.4'

loop_
_geom_angle_atom_site_label_1
_geom_angle_atom_site_label_2
_geom_angle_atom_site_label_3
_geom_angle
C5 O1 N2 108.13(15)
C5 N1 C6 126.71(18)
C4 N2 O1 104.29(16)
C4 C3 C2 131.91(19)
C5 C3 C4 103.1(2)
C5 C3 C2 124.94(19)
C11 C6 N1 117.68(19)
C7 C6 N1 122.4(2)
C7 C6 C11 119.9(2)
N2 C4 C3 114.0(2)
O1 C5 N1 119.66(17)
O1 C5 C3 110.41(18)
N1 C5 C3 129.9(2)
C10 C11 C6 119.4(2)
C9 C8 C7 120.8(2)
O2 C2 C3 120.48(19)
O2 C2 C1 120.7(2)
C3 C2 C1 118.84(18)
C9 C10 C11 120.5(2)
C8 C9 C10 119.6(2)
C6 C7 C8 119.7(2)

loop_
_geom_bond_atom_site_label_1
_geom_bond_atom_site_label_2
_geom_bond_distance
O1 N2 1.453(2)
O1 C5 1.334(2)
N1 C6 1.421(3)
N1 C5 1.336(3)
O2 C2 1.227(3)
N2 C4 1.302(3)
C3 C4 1.406(3)
C3 C5 1.390(3)
C3 C2 1.446(3)
C6 C11 1.392(3)
C6 C7 1.381(3)
C11 C10 1.387(3)
C8 C9 1.373(3)
C8 C7 1.382(3)
C2 C1 1.497(3)
C10 C9 1.378(3)
